data_7103390
loop_
_publ_author_name
'Langer, Jens'
'Fabra, Mar\'ia Jos\'e'
'Garc\'ia-Ordu\~na, Pilar'
'Lahoz, Fernando J'
'Oro, Luis A'

_publ_section_title
;
 A C-H activation-CO(2)-carboxylation reaction sequence mediated by an
 'Iridium(dppm)' species. Formation of the anionic ligand
 (Ph(2)P)(2)C-COOH.
;
_journal_issue 39
_journal_name_full 'Chemical communications (Cambridge, England)'
_journal_page_first 4822
_journal_page_last 4824
_journal_paper_doi 10.1039/b809331h
_journal_year 2008
_chemical_formula_moiety 'C50 H44 Cl Ir P4, C7 H8, 0.5 (C7 H8)'
_chemical_formula_sum 'C60.5 H56 Cl Ir P4'
_chemical_formula_weight 1134.58
_chemical_name_systematic
;
?
;
_space_group_IT_number 2
_symmetry_cell_setting triclinic
_symmetry_space_group_name_Hall '-P 1'
_symmetry_space_group_name_H-M 'P -1'
_atom_sites_solution_hydrogens geom
_atom_sites_solution_primary direct
_atom_sites_solution_secondary difmap
_audit_creation_method SHELXL-97
_cell_angle_alpha 85.152(1)
_cell_angle_beta 76.129(1)
_cell_angle_gamma 88.756(1)
_cell_formula_units_Z 2
_cell_length_a 10.6704(7)
_cell_length_b 11.7099(8)
_cell_length_c 20.3601(14)
_cell_measurement_reflns_used 6206
_cell_measurement_temperature 100(2)
_cell_measurement_theta_max 23.61
_cell_measurement_theta_min 2.43
_cell_volume 2461.0(3)
_computing_cell_refinement 'SAINT+ v. 6.45 (Bruker AXS, 2003)'
_computing_data_collection 'SMART v. 5.611 (Bruker AXS, 2000)'
_computing_data_reduction 'SAINT+ v. 6.45 (Bruker AXS, 2003)'
_computing_molecular_graphics 'XP program, SHELXTL v6.12, Bruker2000'
_computing_publication_material 'XCIF program, SHELXTLv6.12, BrukerAXS'
_computing_structure_refinement 'SHELXL-97 (Sheldrick, 1997)'
_computing_structure_solution 'SHELXS-97 (Sheldrick, 1990)'
_diffrn_ambient_temperature 100(2)
_diffrn_detector_area_resol_mean 8.26
_diffrn_measured_fraction_theta_full 0.989
_diffrn_measured_fraction_theta_max 0.909
_diffrn_measurement_device_type 'Bruker SMART APEX CCD system'
_diffrn_measurement_method '\w rotations with narrow frames'
_diffrn_radiation_monochromator graphite
_diffrn_radiation_source 'fine-focus sealed tube'
_diffrn_radiation_type MoK\a
_diffrn_radiation_wavelength 0.71073
_diffrn_reflns_av_R_equivalents 0.0309
_diffrn_reflns_av_sigmaI/netI 0.0394
_diffrn_reflns_limit_h_max 14
_diffrn_reflns_limit_h_min -14
_diffrn_reflns_limit_k_max 15
_diffrn_reflns_limit_k_min -15
_diffrn_reflns_limit_l_max 27
_diffrn_reflns_limit_l_min -27
_diffrn_reflns_number 30715
_diffrn_reflns_theta_full 27.50
_diffrn_reflns_theta_max 28.91
_diffrn_reflns_theta_min 1.75
_diffrn_standards_decay_% 'no decay'
_exptl_absorpt_coefficient_mu 2.938
_exptl_absorpt_correction_T_max 0.8670
_exptl_absorpt_correction_T_min 0.5578
_exptl_absorpt_correction_type multi-scan
_exptl_absorpt_process_details
;
SADABS: Area-Detector Absorption Correction. (1996) Bruker-AXS
within SAINT+ package, v. 6.45.
;
_exptl_crystal_colour 'light yellow'
_exptl_crystal_density_diffrn 1.531
_exptl_crystal_density_method 'not measured'
_exptl_crystal_description plate
_exptl_crystal_F_000 1146
_exptl_crystal_size_max 0.23
_exptl_crystal_size_mid 0.14
_exptl_crystal_size_min 0.05
_refine_diff_density_max 2.251
_refine_diff_density_min -1.093
_refine_diff_density_rms 0.132
_refine_ls_extinction_method none
_refine_ls_goodness_of_fit_ref 1.104
_refine_ls_hydrogen_treatment mixed
_refine_ls_matrix_type full
_refine_ls_number_parameters 802
_refine_ls_number_reflns 11798
_refine_ls_number_restraints 1
_refine_ls_restrained_S_all 1.105
_refine_ls_R_factor_all 0.0366
_refine_ls_R_factor_gt 0.0328
_refine_ls_shift/su_max 0.003
_refine_ls_shift/su_mean 0.000
_refine_ls_structure_factor_coef Fsqd
_refine_ls_weighting_details 'calc w=1/[\s^2^(Fo^2^)+(0.0408P)^2^+1.2366P] where P=(Fo^2^+2Fc^2^)/3'
_refine_ls_weighting_scheme calc
_refine_ls_wR_factor_gt 0.0770
_refine_ls_wR_factor_ref 0.0788
_reflns_number_gt 10945
_reflns_number_total 11798
_reflns_threshold_expression >2sigma(I)
_cod_data_source_file b809331h.txt
_cod_data_source_block compound_1d
_cod_original_formula_sum 'C60.50 H56 Cl Ir P4'
_cod_database_code 7103390

loop_
_symmetry_equiv_pos_as_xyz
'x, y, z'
'-x, -y, -z'

loop_
_atom_site_label
_atom_site_type_symbol
_atom_site_fract_x
_atom_site_fract_y
_atom_site_fract_z
_atom_site_U_iso_or_equiv
_atom_site_adp_type
_atom_site_occupancy
_atom_site_symmetry_multiplicity
_atom_site_calc_flag
_atom_site_refinement_flags
_atom_site_disorder_assembly
_atom_site_disorder_group
Cl1 Cl 0.33097(8) 0.34928(7) 0.37205(4) 0.01907(15) Uani 1 1 d . . .
Ir1 Ir 0.351556(11) 0.426743(10) 0.251993(6) 0.01295(4) Uani 1 1 d D . .
H0 H 0.366(4) 0.478(3) 0.1844(17) 0.032(11) Uiso 1 1 d D . .
P1 P 0.53116(8) 0.54246(7) 0.24817(4) 0.01438(16) Uani 1 1 d . . .
P2 P 0.54447(8) 0.33599(7) 0.20260(4) 0.01510(16) Uani 1 1 d . . .
P3 P 0.17901(8) 0.31632(7) 0.24270(4) 0.01590(16) Uani 1 1 d . . .
P4 P 0.15895(8) 0.52196(7) 0.29404(4) 0.01565(16) Uani 1 1 d . . .
C1 C 0.6440(3) 0.4455(3) 0.21020(17) 0.0184(6) Uani 1 1 d . . .
H1 H 0.726(4) 0.449(3) 0.201(2) 0.021(10) Uiso 1 1 d . . .
C3 C 0.0603(3) 0.3908(3) 0.30625(17) 0.0189(7) Uani 1 1 d . . .
H3A H 0.056(4) 0.357(3) 0.349(2) 0.027(11) Uiso 1 1 d . . .
H3B H -0.018(4) 0.399(3) 0.3008(19) 0.020(10) Uiso 1 1 d . . .
C4 C 0.5705(3) 0.5852(3) 0.32554(15) 0.0159(6) Uani 1 1 d . . .
C5 C 0.5704(3) 0.6975(3) 0.34278(18) 0.0209(7) Uani 1 1 d . . .
H5 H 0.549(4) 0.756(4) 0.320(2) 0.045(14) Uiso 1 1 d . . .
C6 C 0.6013(4) 0.7225(3) 0.40263(19) 0.0258(8) Uani 1 1 d . . .
H6 H 0.602(4) 0.802(4) 0.411(2) 0.028(11) Uiso 1 1 d . . .
C7 C 0.6318(4) 0.6352(3) 0.44590(19) 0.0276(8) Uani 1 1 d . . .
H7 H 0.643(4) 0.645(4) 0.485(2) 0.030(11) Uiso 1 1 d . . .
C8 C 0.6327(4) 0.5235(3) 0.42929(19) 0.0280(8) Uani 1 1 d . . .
H8 H 0.657(4) 0.466(4) 0.452(2) 0.034(12) Uiso 1 1 d . . .
C9 C 0.6035(4) 0.4981(3) 0.36949(18) 0.0237(7) Uani 1 1 d . . .
H9 H 0.605(5) 0.423(4) 0.353(2) 0.050(14) Uiso 1 1 d . . .
C10 C 0.5407(3) 0.6798(3) 0.19720(15) 0.0158(6) Uani 1 1 d . . .
C11 C 0.4459(3) 0.7636(3) 0.20997(17) 0.0192(7) Uani 1 1 d . . .
H11 H 0.373(3) 0.751(3) 0.2371(18) 0.010(8) Uiso 1 1 d . . .
C12 C 0.4617(4) 0.8704(3) 0.17422(18) 0.0242(7) Uani 1 1 d . . .
H12 H 0.396(4) 0.920(3) 0.186(2) 0.026(11) Uiso 1 1 d . . .
C13 C 0.5732(4) 0.8940(3) 0.12398(18) 0.0248(7) Uani 1 1 d . . .
H13 H 0.586(3) 0.966(3) 0.1014(18) 0.016(9) Uiso 1 1 d . . .
C14 C 0.6665(4) 0.8104(3) 0.10902(18) 0.0236(7) Uani 1 1 d . . .
H14 H 0.740(4) 0.827(3) 0.0762(19) 0.016(9) Uiso 1 1 d . . .
C15 C 0.6510(3) 0.7042(3) 0.14507(17) 0.0198(7) Uani 1 1 d . . .
H15 H 0.708(3) 0.653(3) 0.1382(18) 0.013(9) Uiso 1 1 d . . .
C16 C 0.5960(3) 0.1958(3) 0.23355(17) 0.0193(7) Uani 1 1 d . . .
C17 C 0.5163(4) 0.1278(3) 0.28500(19) 0.0280(8) Uani 1 1 d . . .
H17 H 0.436(4) 0.156(4) 0.306(2) 0.039(12) Uiso 1 1 d . . .
C18 C 0.5613(4) 0.0220(3) 0.3070(2) 0.0314(9) Uani 1 1 d . . .
H18 H 0.501(4) -0.025(4) 0.346(2) 0.046(13) Uiso 1 1 d . . .
C19 C 0.6841(4) -0.0139(3) 0.2788(2) 0.0297(8) Uani 1 1 d . . .
H19 H 0.706(5) -0.080(4) 0.302(3) 0.054(15) Uiso 1 1 d . . .
C20 C 0.7629(4) 0.0523(3) 0.2269(2) 0.0293(8) Uani 1 1 d . . .
H20 H 0.843(4) 0.029(3) 0.209(2) 0.024(10) Uiso 1 1 d . . .
C21 C 0.7181(4) 0.1567(3) 0.2041(2) 0.0262(8) Uani 1 1 d . . .
H21 H 0.767(4) 0.203(3) 0.171(2) 0.019(10) Uiso 1 1 d . . .
C22 C 0.5587(3) 0.3088(3) 0.11368(16) 0.0172(6) Uani 1 1 d . . .
C23 C 0.6018(4) 0.3952(3) 0.06283(18) 0.0233(7) Uani 1 1 d . . .
H23 H 0.620(4) 0.461(4) 0.078(2) 0.033(11) Uiso 1 1 d . . .
C24 C 0.6035(4) 0.3792(3) -0.00422(19) 0.0268(8) Uani 1 1 d . . .
H24 H 0.626(4) 0.430(4) -0.036(2) 0.031(11) Uiso 1 1 d . . .
C25 C 0.5626(4) 0.2778(3) -0.02104(18) 0.0237(7) Uani 1 1 d . . .
H25 H 0.566(4) 0.270(3) -0.064(2) 0.026(10) Uiso 1 1 d . . .
C26 C 0.5193(4) 0.1912(3) 0.02913(19) 0.0254(8) Uani 1 1 d . . .
H26 H 0.491(4) 0.122(3) 0.0204(19) 0.023(10) Uiso 1 1 d . . .
C27 C 0.5178(3) 0.2057(3) 0.09606(18) 0.0220(7) Uani 1 1 d . . .
H27 H 0.483(4) 0.148(3) 0.131(2) 0.025(10) Uiso 1 1 d . . .
C28 C 0.1598(3) 0.1628(3) 0.26439(18) 0.0200(7) Uani 1 1 d . . .
C29 C 0.1782(4) 0.1167(3) 0.3264(2) 0.0341(9) Uani 1 1 d . . .
H29 H 0.200(4) 0.161(4) 0.353(2) 0.042(13) Uiso 1 1 d . . .
C30 C 0.1702(5) -0.0011(4) 0.3430(2) 0.0394(10) Uani 1 1 d . . .
H30 H 0.189(5) -0.028(4) 0.388(3) 0.053(15) Uiso 1 1 d . . .
C31 C 0.1419(4) -0.0727(3) 0.2982(2) 0.0347(10) Uani 1 1 d . . .
H31 H 0.122(5) -0.134(5) 0.311(3) 0.052(16) Uiso 1 1 d . . .
C32 C 0.1209(4) -0.0279(3) 0.2377(2) 0.0368(10) Uani 1 1 d . . .
H32 H 0.106(4) -0.069(4) 0.207(2) 0.036(12) Uiso 1 1 d . . .
C33 C 0.1310(4) 0.0888(3) 0.2203(2) 0.0297(8) Uani 1 1 d . . .
H33 H 0.120(5) 0.116(4) 0.177(2) 0.046(14) Uiso 1 1 d . . .
C34 C 0.1289(3) 0.3417(3) 0.16322(16) 0.0175(6) Uani 1 1 d . . .
C35 C 0.0003(3) 0.3548(3) 0.16102(18) 0.0234(7) Uani 1 1 d . . .
H35 H -0.063(4) 0.351(3) 0.1999(19) 0.018(9) Uiso 1 1 d . . .
C36 C -0.0322(4) 0.3731(3) 0.0989(2) 0.0283(8) Uani 1 1 d . . .
H36 H -0.108(4) 0.381(4) 0.099(2) 0.036(12) Uiso 1 1 d . . .
C37 C 0.0623(4) 0.3758(3) 0.03881(19) 0.0256(8) Uani 1 1 d . . .
H37 H 0.040(4) 0.389(4) -0.002(2) 0.035(12) Uiso 1 1 d . . .
C38 C 0.1899(4) 0.3621(3) 0.04085(18) 0.0241(7) Uani 1 1 d . . .
H38 H 0.253(4) 0.365(3) 0.003(2) 0.027(11) Uiso 1 1 d . . .
C39 C 0.2230(3) 0.3462(3) 0.10288(17) 0.0213(7) Uani 1 1 d . . .
H39 H 0.309(4) 0.339(3) 0.105(2) 0.028(11) Uiso 1 1 d . . .
C40 C 0.1227(3) 0.5883(3) 0.37349(16) 0.0177(6) Uani 1 1 d . . .
C41 C -0.0002(4) 0.5849(3) 0.41702(18) 0.0254(7) Uani 1 1 d . . .
H41 H -0.068(4) 0.544(3) 0.4082(19) 0.022(10) Uiso 1 1 d . . .
C42 C -0.0244(4) 0.6425(4) 0.47576(19) 0.0312(8) Uani 1 1 d . . .
H42 H -0.110(4) 0.644(4) 0.505(2) 0.037(12) Uiso 1 1 d . . .
C43 C 0.0717(4) 0.7041(3) 0.49074(19) 0.0298(8) Uani 1 1 d . . .
H43 H 0.055(4) 0.742(4) 0.530(2) 0.030(11) Uiso 1 1 d . . .
C44 C 0.1951(4) 0.7062(3) 0.44872(19) 0.0266(8) Uani 1 1 d . . .
H44 H 0.264(3) 0.746(3) 0.4590(17) 0.012(9) Uiso 1 1 d . . .
C45 C 0.2205(3) 0.6464(3) 0.39082(17) 0.0211(7) Uani 1 1 d . . .
H45 H 0.304(4) 0.651(4) 0.362(2) 0.035(12) Uiso 1 1 d . . .
C46 C 0.0893(3) 0.6180(3) 0.23672(16) 0.0181(6) Uani 1 1 d . . .
C47 C 0.1603(3) 0.6487(3) 0.17166(18) 0.0214(7) Uani 1 1 d . . .
H47 H 0.244(4) 0.627(3) 0.1571(19) 0.023(10) Uiso 1 1 d . . .
C48 C 0.1054(4) 0.7175(3) 0.12661(19) 0.0251(7) Uani 1 1 d . . .
H48 H 0.155(4) 0.737(3) 0.086(2) 0.023(10) Uiso 1 1 d . . .
C49 C -0.0192(4) 0.7551(3) 0.1462(2) 0.0250(7) Uani 1 1 d . . .
H49 H -0.046(5) 0.800(5) 0.118(3) 0.061(17) Uiso 1 1 d . . .
C50 C -0.0906(3) 0.7260(3) 0.21220(19) 0.0261(8) Uani 1 1 d . . .
H50 H -0.180(3) 0.746(3) 0.2218(17) 0.013(8) Uiso 1 1 d . . .
C51 C -0.0383(3) 0.6579(3) 0.25707(18) 0.0227(7) Uani 1 1 d . . .
H51 H -0.086(4) 0.632(4) 0.301(2) 0.028(11) Uiso 1 1 d . . .
C52 C 0.7366(4) 0.1002(4) 0.4311(2) 0.0353(9) Uani 1 1 d . . .
C53 C 0.8438(5) 0.0349(4) 0.4065(3) 0.0472(12) Uani 1 1 d . . .
H53 H 0.910(5) 0.065(4) 0.355(3) 0.057 Uiso 1 1 d . . .
C54 C 0.8675(5) -0.0697(4) 0.4382(3) 0.0490(12) Uani 1 1 d . . .
H54 H 0.963(5) -0.118(4) 0.419(3) 0.059 Uiso 1 1 d . . .
C55 C 0.7809(5) -0.1106(4) 0.4973(2) 0.0402(10) Uani 1 1 d . . .
H55 H 0.800(4) -0.193(4) 0.524(2) 0.048 Uiso 1 1 d . . .
C56 C 0.6714(5) -0.0485(4) 0.5222(2) 0.0413(10) Uani 1 1 d . . .
H56 H 0.591(5) -0.079(4) 0.558(3) 0.050 Uiso 1 1 d . . .
C57 C 0.6504(5) 0.0559(4) 0.4898(2) 0.0434(11) Uani 1 1 d . . .
H57 H 0.5752 0.0985 0.5081 0.052 Uiso 1 1 calc R . .
C58 C 0.7147(5) 0.2124(4) 0.3952(3) 0.0494(12) Uani 1 1 d . . .
H58A H 0.7680 0.2713 0.4067 0.059 Uiso 1 1 calc R . .
H58B H 0.6234 0.2337 0.4094 0.059 Uiso 1 1 calc R . .
H58C H 0.7383 0.2061 0.3461 0.059 Uiso 1 1 calc R . .
C59 C 0.1029(6) -0.0693(4) -0.0243(2) 0.0457(12) Uani 1 1 d . . .
H59 H 0.157(5) -0.111(4) -0.038(3) 0.044(15) Uiso 1 1 d . . .
C60 C 0.1104(5) 0.0043(4) 0.0248(2) 0.0416(11) Uani 1 1 d . . .
C61 C 0.0051(6) 0.0733(4) 0.0482(2) 0.0455(12) Uani 1 1 d . . .
H61 H 0.008(5) 0.120(4) 0.077(2) 0.044(14) Uiso 1 1 d . . .
C62 C 0.2158(7) 0.0066(6) 0.0483(4) 0.0288(16) Uani 0.50 1 d P . .
H62A H 0.2386 0.0863 0.0512 0.043 Uiso 0.50 1 calc PR . .
H62B H 0.2870 -0.0303 0.0174 0.043 Uiso 0.50 1 calc PR . .
H62C H 0.1997 -0.0345 0.0934 0.043 Uiso 0.50 1 calc PR . .

loop_
_atom_site_aniso_label
_atom_site_aniso_U_11
_atom_site_aniso_U_22
_atom_site_aniso_U_33
_atom_site_aniso_U_23
_atom_site_aniso_U_13
_atom_site_aniso_U_12
Cl1 0.0252(4) 0.0184(4) 0.0134(3) 0.0002(3) -0.0046(3) -0.0008(3)
Ir1 0.01586(7) 0.01140(6) 0.01138(6) -0.00148(4) -0.00259(4) -0.00061(4)
P1 0.0170(4) 0.0134(4) 0.0128(4) -0.0010(3) -0.0039(3) -0.0008(3)
P2 0.0189(4) 0.0131(4) 0.0129(4) -0.0017(3) -0.0029(3) 0.0006(3)
P3 0.0188(4) 0.0140(4) 0.0150(4) -0.0015(3) -0.0041(3) -0.0014(3)
P4 0.0171(4) 0.0153(4) 0.0138(4) -0.0023(3) -0.0018(3) -0.0011(3)
C1 0.0193(17) 0.0159(16) 0.0195(16) -0.0024(13) -0.0033(13) 0.0001(12)
C3 0.0200(17) 0.0192(16) 0.0162(16) -0.0029(13) -0.0010(13) -0.0044(13)
C4 0.0159(15) 0.0193(16) 0.0121(14) -0.0014(12) -0.0023(11) -0.0011(12)
C5 0.0267(18) 0.0180(17) 0.0189(17) -0.0024(13) -0.0071(14) -0.0007(13)
C6 0.0308(19) 0.0244(19) 0.0246(18) -0.0092(15) -0.0087(15) -0.0007(15)
C7 0.030(2) 0.037(2) 0.0172(17) -0.0049(15) -0.0083(15) -0.0047(16)
C8 0.032(2) 0.030(2) 0.0243(19) 0.0060(16) -0.0125(16) -0.0033(16)
C9 0.0298(19) 0.0232(18) 0.0204(17) -0.0002(14) -0.0109(14) -0.0019(14)
C10 0.0209(16) 0.0159(15) 0.0125(14) -0.0014(12) -0.0074(12) -0.0036(12)
C11 0.0216(17) 0.0204(17) 0.0158(15) -0.0028(13) -0.0044(13) 0.0010(13)
C12 0.032(2) 0.0204(17) 0.0221(18) -0.0029(14) -0.0095(15) 0.0033(15)
C13 0.038(2) 0.0168(17) 0.0208(17) 0.0039(14) -0.0106(15) -0.0060(15)
C14 0.0253(18) 0.0250(18) 0.0200(17) 0.0021(14) -0.0048(14) -0.0059(14)
C15 0.0208(17) 0.0209(17) 0.0186(16) -0.0036(13) -0.0062(13) 0.0013(13)
C16 0.0274(18) 0.0149(15) 0.0172(16) -0.0023(12) -0.0083(13) 0.0002(13)
C17 0.033(2) 0.0211(18) 0.0253(19) -0.0009(15) 0.0016(16) 0.0042(15)
C18 0.049(2) 0.0187(18) 0.0229(19) 0.0017(15) -0.0020(17) 0.0012(16)
C19 0.045(2) 0.0166(17) 0.030(2) -0.0019(15) -0.0143(18) 0.0049(16)
C20 0.0247(19) 0.0226(18) 0.040(2) -0.0033(16) -0.0068(17) 0.0059(15)
C21 0.0242(18) 0.0254(19) 0.0273(19) 0.0015(15) -0.0042(15) 0.0012(15)
C22 0.0151(15) 0.0194(16) 0.0178(16) -0.0046(12) -0.0045(12) 0.0020(12)
C23 0.0291(19) 0.0208(18) 0.0203(17) -0.0021(14) -0.0060(14) -0.0040(14)
C24 0.031(2) 0.029(2) 0.0184(17) 0.0029(15) -0.0032(15) -0.0031(16)
C25 0.0276(18) 0.0306(19) 0.0139(16) -0.0055(14) -0.0057(14) 0.0025(15)
C26 0.033(2) 0.0197(18) 0.0255(19) -0.0077(14) -0.0092(15) 0.0004(15)
C27 0.0276(18) 0.0175(16) 0.0210(17) -0.0021(14) -0.0059(14) -0.0001(14)
C28 0.0201(16) 0.0149(15) 0.0263(18) -0.0018(13) -0.0078(13) -0.0004(12)
C29 0.054(3) 0.0217(19) 0.031(2) 0.0026(16) -0.0204(19) -0.0127(18)
C30 0.054(3) 0.026(2) 0.043(3) 0.0099(18) -0.024(2) -0.0106(19)
C31 0.041(2) 0.0147(18) 0.050(3) 0.0017(18) -0.014(2) -0.0068(16)
C32 0.050(3) 0.022(2) 0.045(3) -0.0093(18) -0.021(2) -0.0014(17)
C33 0.043(2) 0.0185(18) 0.033(2) -0.0043(15) -0.0188(18) -0.0011(16)
C34 0.0221(16) 0.0144(15) 0.0174(16) -0.0017(12) -0.0076(13) -0.0010(12)
C35 0.0237(18) 0.0258(18) 0.0201(17) -0.0035(14) -0.0041(14) 0.0033(14)
C36 0.026(2) 0.032(2) 0.031(2) -0.0042(16) -0.0131(16) 0.0047(16)
C37 0.034(2) 0.0240(18) 0.0217(18) -0.0027(14) -0.0118(15) 0.0026(15)
C38 0.0299(19) 0.0236(18) 0.0172(17) -0.0030(14) -0.0019(14) -0.0050(14)
C39 0.0211(17) 0.0230(17) 0.0200(17) -0.0029(13) -0.0050(13) -0.0009(13)
C40 0.0237(16) 0.0166(15) 0.0120(14) -0.0030(12) -0.0027(12) 0.0036(12)
C41 0.0217(18) 0.031(2) 0.0230(18) -0.0055(15) -0.0034(14) -0.0006(15)
C42 0.031(2) 0.037(2) 0.0217(18) -0.0059(16) 0.0015(15) 0.0056(17)
C43 0.042(2) 0.031(2) 0.0175(18) -0.0101(15) -0.0064(16) 0.0061(17)
C44 0.035(2) 0.0237(19) 0.0236(18) -0.0042(15) -0.0099(15) -0.0028(15)
C45 0.0251(18) 0.0206(17) 0.0162(16) 0.0000(13) -0.0028(13) 0.0008(13)
C46 0.0201(16) 0.0180(16) 0.0177(16) -0.0031(13) -0.0072(13) 0.0007(12)
C47 0.0207(17) 0.0203(17) 0.0232(17) -0.0007(14) -0.0056(14) 0.0012(13)
C48 0.0265(19) 0.0255(19) 0.0220(18) 0.0029(15) -0.0046(15) -0.0001(15)
C49 0.0272(19) 0.0226(18) 0.0272(19) 0.0017(15) -0.0116(15) 0.0003(14)
C50 0.0188(17) 0.030(2) 0.030(2) -0.0082(16) -0.0066(15) 0.0043(14)
C51 0.0204(17) 0.0264(18) 0.0206(17) -0.0022(14) -0.0035(14) 0.0021(14)
C52 0.048(3) 0.029(2) 0.033(2) -0.0037(17) -0.0188(19) -0.0006(18)
C53 0.046(3) 0.044(3) 0.048(3) 0.009(2) -0.007(2) 0.001(2)
C54 0.048(3) 0.047(3) 0.046(3) 0.009(2) -0.005(2) 0.004(2)
C55 0.045(3) 0.040(2) 0.036(2) 0.0015(19) -0.012(2) -0.004(2)
C56 0.049(3) 0.041(3) 0.033(2) -0.0046(19) -0.008(2) -0.004(2)
C57 0.047(3) 0.044(3) 0.043(3) -0.015(2) -0.013(2) 0.004(2)
C58 0.071(3) 0.030(2) 0.058(3) -0.002(2) -0.036(3) 0.003(2)
C59 0.067(4) 0.030(2) 0.032(2) 0.0031(19) 0.002(2) 0.001(2)
C60 0.060(3) 0.030(2) 0.027(2) 0.0087(17) 0.0030(19) -0.010(2)
C61 0.076(4) 0.027(2) 0.027(2) 0.0001(18) 0.000(2) -0.008(2)
C62 0.034(4) 0.022(4) 0.029(4) -0.002(3) -0.006(3) -0.001(3)

loop_
_atom_type_symbol
_atom_type_description
_atom_type_scat_dispersion_real
_atom_type_scat_dispersion_imag
_atom_type_scat_source
C C 0.0033 0.0016 'International Tables Vol C Tables 4.2.6.8 and 6.1.1.4'
H H 0.0000 0.0000 'International Tables Vol C Tables 4.2.6.8 and 6.1.1.4'
P P 0.1023 0.0942 'International Tables Vol C Tables 4.2.6.8 and 6.1.1.4'
Cl Cl 0.1484 0.1585 'International Tables Vol C Tables 4.2.6.8 and 6.1.1.4'
Ir Ir -1.4442 7.9887 'International Tables Vol C Tables 4.2.6.8 and 6.1.1.4'

loop_
_geom_angle_atom_site_label_1
_geom_angle_atom_site_label_2
_geom_angle_atom_site_label_3
_geom_angle
_geom_angle_site_symmetry_1
_geom_angle_site_symmetry_3
_geom_angle_publ_flag
P3 Ir1 P4 70.61(3) . . ?
P3 Ir1 P2 108.91(3) . . ?
P4 Ir1 P2 176.24(3) . . ?
P3 Ir1 P1 173.62(3) . . ?
P4 Ir1 P1 111.26(3) . . ?
P2 Ir1 P1 68.80(3) . . ?
P3 Ir1 Cl1 91.62(3) . . ?
P4 Ir1 Cl1 85.23(3) . . ?
P2 Ir1 Cl1 98.52(3) . . ?
P1 Ir1 Cl1 94.60(3) . . ?
P3 Ir1 H0 91.7(16) . . ?
P4 Ir1 H0 94.0(16) . . ?
P2 Ir1 H0 82.3(16) . . ?
P1 Ir1 H0 82.1(16) . . ?
Cl1 Ir1 H0 176.1(17) . . ?
C1 P1 C10 112.04(16) . . ?
C1 P1 C4 110.02(15) . . ?
C10 P1 C4 101.47(14) . . ?
C1 P1 Ir1 95.07(12) . . ?
C10 P1 Ir1 116.43(10) . . ?
C4 P1 Ir1 121.97(11) . . ?
C1 P2 C16 112.75(16) . . ?
C1 P2 C22 112.03(16) . . ?
C16 P2 C22 99.02(15) . . ?
C1 P2 Ir1 95.66(12) . . ?
C16 P2 Ir1 124.41(12) . . ?
C22 P2 Ir1 113.53(10) . . ?
C28 P3 C34 104.68(15) . . ?
C28 P3 C3 108.31(16) . . ?
C34 P3 C3 106.21(16) . . ?
C28 P3 Ir1 126.07(11) . . ?
C34 P3 Ir1 115.44(11) . . ?
C3 P3 Ir1 93.90(11) . . ?
C40 P4 C46 104.95(15) . . ?
C40 P4 C3 107.67(15) . . ?
C46 P4 C3 103.91(16) . . ?
C40 P4 Ir1 123.69(11) . . ?
C46 P4 Ir1 119.72(11) . . ?
C3 P4 Ir1 93.74(11) . . ?
P2 C1 P1 100.47(18) . . ?
P2 C1 H1 130(3) . . ?
P1 C1 H1 129(3) . . ?
P3 C3 P4 93.60(16) . . ?
P3 C3 H3A 111(2) . . ?
P4 C3 H3A 109(3) . . ?
P3 C3 H3B 118(3) . . ?
P4 C3 H3B 117(3) . . ?
H3A C3 H3B 108(3) . . ?
C5 C4 C9 118.3(3) . . ?
C5 C4 P1 124.6(2) . . ?
C9 C4 P1 117.1(3) . . ?
C4 C5 C6 120.9(3) . . ?
C4 C5 H5 125(3) . . ?
C6 C5 H5 114(3) . . ?
C7 C6 C5 120.0(3) . . ?
C7 C6 H6 123(2) . . ?
C5 C6 H6 117(2) . . ?
C6 C7 C8 119.7(3) . . ?
C6 C7 H7 123(3) . . ?
C8 C7 H7 117(3) . . ?
C7 C8 C9 120.7(4) . . ?
C7 C8 H8 124(3) . . ?
C9 C8 H8 115(3) . . ?
C8 C9 C4 120.5(3) . . ?
C8 C9 H9 126(3) . . ?
C4 C9 H9 113(3) . . ?
C11 C10 C15 118.2(3) . . ?
C11 C10 P1 122.9(3) . . ?
C15 C10 P1 118.8(2) . . ?
C12 C11 C10 121.2(3) . . ?
C12 C11 H11 116(2) . . ?
C10 C11 H11 123(2) . . ?
C11 C12 C13 119.7(3) . . ?
C11 C12 H12 115(3) . . ?
C13 C12 H12 125(3) . . ?
C14 C13 C12 119.8(3) . . ?
C14 C13 H13 120(2) . . ?
C12 C13 H13 120(2) . . ?
C13 C14 C15 120.4(3) . . ?
C13 C14 H14 120(2) . . ?
C15 C14 H14 120(2) . . ?
C14 C15 C10 120.6(3) . . ?
C14 C15 H15 122(3) . . ?
C10 C15 H15 117(2) . . ?
C21 C16 C17 119.3(3) . . ?
C21 C16 P2 118.7(3) . . ?
C17 C16 P2 122.0(3) . . ?
C16 C17 C18 119.5(4) . . ?
C16 C17 H17 119(3) . . ?
C18 C17 H17 121(3) . . ?
C19 C18 C17 120.6(4) . . ?
C19 C18 H18 122(3) . . ?
C17 C18 H18 118(3) . . ?
C18 C19 C20 120.2(4) . . ?
C18 C19 H19 112(3) . . ?
C20 C19 H19 128(3) . . ?
C19 C20 C21 119.5(4) . . ?
C19 C20 H20 120(3) . . ?
C21 C20 H20 121(3) . . ?
C16 C21 C20 120.9(4) . . ?
C16 C21 H21 117(2) . . ?
C20 C21 H21 122(2) . . ?
C23 C22 C27 118.7(3) . . ?
C23 C22 P2 119.7(3) . . ?
C27 C22 P2 121.5(3) . . ?
C22 C23 C24 120.4(3) . . ?
C22 C23 H23 114(3) . . ?
C24 C23 H23 125(3) . . ?
C25 C24 C23 120.5(3) . . ?
C25 C24 H24 116(3) . . ?
C23 C24 H24 124(3) . . ?
C24 C25 C26 119.6(3) . . ?
C24 C25 H25 118(3) . . ?
C26 C25 H25 122(3) . . ?
C25 C26 C27 120.6(3) . . ?
C25 C26 H26 123(2) . . ?
C27 C26 H26 117(2) . . ?
C26 C27 C22 120.2(3) . . ?
C26 C27 H27 121(2) . . ?
C22 C27 H27 119(2) . . ?
C29 C28 C33 118.3(3) . . ?
C29 C28 P3 119.2(3) . . ?
C33 C28 P3 122.5(3) . . ?
C28 C29 C30 120.4(4) . . ?
C28 C29 H29 119(3) . . ?
C30 C29 H29 121(3) . . ?
C31 C30 C29 120.2(4) . . ?
C31 C30 H30 124(3) . . ?
C29 C30 H30 116(3) . . ?
C32 C31 C30 119.9(4) . . ?
C32 C31 H31 119(4) . . ?
C30 C31 H31 119(4) . . ?
C31 C32 C33 120.3(4) . . ?
C31 C32 H32 124(3) . . ?
C33 C32 H32 116(3) . . ?
C32 C33 C28 120.9(4) . . ?
C32 C33 H33 118(3) . . ?
C28 C33 H33 121(3) . . ?
C39 C34 C35 119.1(3) . . ?
C39 C34 P3 118.4(2) . . ?
C35 C34 P3 122.4(3) . . ?
C36 C35 C34 119.9(3) . . ?
C36 C35 H35 119(2) . . ?
C34 C35 H35 121(2) . . ?
C37 C36 C35 120.6(4) . . ?
C37 C36 H36 122(3) . . ?
C35 C36 H36 118(3) . . ?
C38 C37 C36 119.6(3) . . ?
C38 C37 H37 120(3) . . ?
C36 C37 H37 120(3) . . ?
C37 C38 C39 120.0(3) . . ?
C37 C38 H38 122(3) . . ?
C39 C38 H38 118(3) . . ?
C34 C39 C38 120.8(3) . . ?
C34 C39 H39 119(3) . . ?
C38 C39 H39 120(3) . . ?
C45 C40 C41 119.2(3) . . ?
C45 C40 P4 118.4(3) . . ?
C41 C40 P4 122.4(3) . . ?
C42 C41 C40 119.9(3) . . ?
C42 C41 H41 118(2) . . ?
C40 C41 H41 122(2) . . ?
C43 C42 C41 120.3(4) . . ?
C43 C42 H42 119(3) . . ?
C41 C42 H42 121(3) . . ?
C42 C43 C44 120.3(3) . . ?
C42 C43 H43 120(3) . . ?
C44 C43 H43 120(3) . . ?
C43 C44 C45 119.5(4) . . ?
C43 C44 H44 122(2) . . ?
C45 C44 H44 119(2) . . ?
C40 C45 C44 120.6(3) . . ?
C40 C45 H45 121(3) . . ?
C44 C45 H45 119(3) . . ?
C47 C46 C51 119.2(3) . . ?
C47 C46 P4 120.0(3) . . ?
C51 C46 P4 120.7(3) . . ?
C46 C47 C48 120.3(3) . . ?
C46 C47 H47 122(2) . . ?
C48 C47 H47 118(2) . . ?
C49 C48 C47 120.5(3) . . ?
C49 C48 H48 123(3) . . ?
C47 C48 H48 117(3) . . ?
C48 C49 C50 119.5(3) . . ?
C48 C49 H49 116(4) . . ?
C50 C49 H49 124(4) . . ?
C51 C50 C49 120.8(3) . . ?
C51 C50 H50 122(2) . . ?
C49 C50 H50 116(2) . . ?
C50 C51 C46 119.8(3) . . ?
C50 C51 H51 123(2) . . ?
C46 C51 H51 117(2) . . ?
C53 C52 C57 117.0(4) . . ?
C53 C52 C58 120.8(4) . . ?
C57 C52 C58 122.2(4) . . ?
C52 C53 C54 122.5(5) . . ?
C52 C53 H53 118(3) . . ?
C54 C53 H53 119(3) . . ?
C53 C54 C55 119.1(5) . . ?
C53 C54 H54 121(3) . . ?
C55 C54 H54 120(3) . . ?
C56 C55 C54 119.7(4) . . ?
C56 C55 H55 121(3) . . ?
C54 C55 H55 120(3) . . ?
C55 C56 C57 120.1(5) . . ?
C55 C56 H56 126(3) . . ?
C57 C56 H56 113(3) . . ?
C56 C57 C52 121.6(4) . . ?
C56 C57 H57 119.2 . . ?
C52 C57 H57 119.2 . . ?
C52 C58 H58A 109.5 . . ?
C52 C58 H58B 109.5 . . ?
H58A C58 H58B 109.5 . . ?
C52 C58 H58C 109.5 . . ?
H58A C58 H58C 109.5 . . ?
H58B C58 H58C 109.5 . . ?
C61 C59 C60 120.8(5) 2 . ?
C61 C59 H59 116(4) 2 . ?
C60 C59 H59 123(4) . . ?
C62 C60 C61 121.7(5) . . ?
C62 C60 C59 120.2(6) . . ?
C61 C60 C59 118.0(5) . . ?
C59 C61 C60 121.2(5) 2 . ?
C59 C61 H61 118(3) 2 . ?
C60 C61 H61 120(3) . . ?
C60 C62 H62A 109.5 . . ?
C60 C62 H62B 109.5 . . ?
H62A C62 H62B 109.5 . . ?
C60 C62 H62C 109.5 . . ?
H62A C62 H62C 109.5 . . ?
H62B C62 H62C 109.5 . . ?

loop_
_geom_bond_atom_site_label_1
_geom_bond_atom_site_label_2
_geom_bond_distance
_geom_bond_site_symmetry_2
_geom_bond_publ_flag
Cl1 Ir1 2.4945(8) . ?
Ir1 P3 2.3258(8) . ?
Ir1 P4 2.3277(8) . ?
Ir1 P2 2.3390(8) . ?
Ir1 P1 2.3534(8) . ?
Ir1 H0 1.43(3) . ?
P1 C1 1.726(3) . ?
P1 C10 1.830(3) . ?
P1 C4 1.835(3) . ?
P2 C1 1.723(3) . ?
P2 C16 1.829(3) . ?
P2 C22 1.834(3) . ?
P3 C28 1.818(3) . ?
P3 C34 1.822(3) . ?
P3 C3 1.843(3) . ?
P4 C40 1.808(3) . ?
P4 C46 1.826(3) . ?
P4 C3 1.847(3) . ?
C1 H1 0.85(4) . ?
C3 H3A 0.92(4) . ?
C3 H3B 0.87(4) . ?
C4 C5 1.390(5) . ?
C4 C9 1.395(5) . ?
C5 C6 1.392(5) . ?
C5 H5 0.85(5) . ?
C6 C7 1.377(5) . ?
C6 H6 0.96(4) . ?
C7 C8 1.378(6) . ?
C7 H7 0.86(4) . ?
C8 C9 1.384(5) . ?
C8 H8 0.86(4) . ?
C9 H9 0.96(5) . ?
C10 C11 1.388(5) . ?
C10 C15 1.399(5) . ?
C11 C12 1.386(5) . ?
C11 H11 0.85(3) . ?
C12 C13 1.386(5) . ?
C12 H12 0.90(4) . ?
C13 C14 1.381(5) . ?
C13 H13 0.92(4) . ?
C14 C15 1.381(5) . ?
C14 H14 0.91(4) . ?
C15 H15 0.84(4) . ?
C16 C21 1.383(5) . ?
C16 C17 1.384(5) . ?
C17 C18 1.396(5) . ?
C17 H17 0.93(4) . ?
C18 C19 1.371(6) . ?
C18 H18 1.02(5) . ?
C19 C20 1.374(6) . ?
C19 H19 0.93(5) . ?
C20 C21 1.388(5) . ?
C20 H20 0.89(4) . ?
C21 H21 0.89(4) . ?
C22 C23 1.386(5) . ?
C22 C27 1.396(5) . ?
C23 C24 1.389(5) . ?
C23 H23 0.89(4) . ?
C24 C25 1.371(5) . ?
C24 H24 0.84(4) . ?
C25 C26 1.380(5) . ?
C25 H25 0.88(4) . ?
C26 C27 1.383(5) . ?
C26 H26 0.92(4) . ?
C27 H27 0.95(4) . ?
C28 C29 1.387(5) . ?
C28 C33 1.388(5) . ?
C29 C30 1.391(5) . ?
C29 H29 0.86(5) . ?
C30 C31 1.378(6) . ?
C30 H30 1.00(5) . ?
C31 C32 1.364(6) . ?
C31 H31 0.75(5) . ?
C32 C33 1.383(5) . ?
C32 H32 0.87(4) . ?
C33 H33 0.96(5) . ?
C34 C39 1.386(5) . ?
C34 C35 1.389(5) . ?
C35 C36 1.388(5) . ?
C35 H35 0.91(4) . ?
C36 C37 1.385(5) . ?
C36 H36 0.81(4) . ?
C37 C38 1.377(5) . ?
C37 H37 0.92(4) . ?
C38 C39 1.388(5) . ?
C38 H38 0.89(4) . ?
C39 H39 0.93(4) . ?
C40 C45 1.387(5) . ?
C40 C41 1.395(5) . ?
C41 C42 1.390(5) . ?
C41 H41 0.94(4) . ?
C42 C43 1.373(6) . ?
C42 H42 0.96(4) . ?
C43 C44 1.387(5) . ?
C43 H43 0.92(4) . ?
C44 C45 1.390(5) . ?
C44 H44 0.95(4) . ?
C45 H45 0.94(4) . ?
C46 C47 1.381(5) . ?
C46 C51 1.407(5) . ?
C47 C48 1.395(5) . ?
C47 H47 0.91(4) . ?
C48 C49 1.367(5) . ?
C48 H48 0.88(4) . ?
C49 C50 1.394(5) . ?
C49 H49 0.84(5) . ?
C50 C51 1.372(5) . ?
C50 H50 0.95(3) . ?
C51 H51 0.94(4) . ?
C52 C53 1.377(6) . ?
C52 C57 1.391(6) . ?
C52 C58 1.490(6) . ?
C53 C54 1.383(7) . ?
C53 H53 1.14(5) . ?
C54 C55 1.386(6) . ?
C54 H54 1.15(5) . ?
C55 C56 1.375(7) . ?
C55 H55 1.10(5) . ?
C56 C57 1.379(7) . ?
C56 H56 1.03(5) . ?
C57 H57 0.9500 . ?
C58 H58A 0.9800 . ?
C58 H58B 0.9800 . ?
C58 H58C 0.9800 . ?
C59 C61 1.357(8) 2 ?
C59 C60 1.391(7) . ?
C59 H59 0.77(5) . ?
C60 C62 1.324(9) . ?
C60 C61 1.382(7) . ?
C61 C59 1.357(8) 2 ?
C61 H61 0.84(5) . ?
C62 H62A 0.9800 . ?
C62 H62B 0.9800 . ?
C62 H62C 0.9800 . ?
